data_7115163
loop_
_publ_author_name
'Hamill, Jennifer T.'
'Hardacre, Chris'
'Nieuwenhuyzen, Mark'
'Seddon, Kenneth R.'
'Thompson, Sarah A.'
'Ellis, Brian'

_publ_section_title
;
 Comment on the preparation of the ionic liquid
 1-ethyl-3-methylimidazolium ethanoate: a unique monomeric, homoleptic
 pentacoordinate lead ethanoate complex
;
_journal_issue 19
_journal_name_full 'Chemical Communications'
_journal_page_first 1929
_journal_paper_doi 10.1039/b005095o
_journal_year 2000
_chemical_formula_sum 'C20 H34 N4 O8 Pb'
_chemical_formula_weight 665.70
_chemical_name_systematic
; 
 ? 
;
_space_group_IT_number 2
_symmetry_cell_setting triclinic
_symmetry_space_group_name_Hall '-P 1'
_symmetry_space_group_name_H-M 'P -1'
_atom_sites_solution_hydrogens geom
_atom_sites_solution_primary direct
_atom_sites_solution_secondary difmap
_audit_creation_method SHELXL-97
_cell_angle_alpha 100.220(10)
_cell_angle_beta 99.230(10)
_cell_angle_gamma 94.710(10)
_cell_formula_units_Z 2
_cell_length_a 7.9760(10)
_cell_length_b 10.4440(10)
_cell_length_c 16.8870(10)
_cell_measurement_temperature 298(2)
_cell_volume 1357.6(2)
_computing_structure_refinement 'SHELXL-97 (Sheldrick, 1997)'
_computing_structure_solution 'SHELXS-97 (Sheldrick, 1990)'
_diffrn_ambient_temperature 573(2)
_diffrn_measured_fraction_theta_full 0.972
_diffrn_measured_fraction_theta_max 0.972
_diffrn_measurement_device_type 'Siemens P4'
_diffrn_radiation_monochromator graphite
_diffrn_radiation_source 'fine-focus sealed tube'
_diffrn_radiation_type MoK\a
_diffrn_radiation_wavelength 0.71073
_diffrn_reflns_av_R_equivalents 0.0000
_diffrn_reflns_av_sigmaI/netI 0.0717
_diffrn_reflns_limit_h_max 8
_diffrn_reflns_limit_h_min -8
_diffrn_reflns_limit_k_max 11
_diffrn_reflns_limit_k_min -11
_diffrn_reflns_limit_l_max 18
_diffrn_reflns_limit_l_min 0
_diffrn_reflns_number 3743
_diffrn_reflns_theta_full 22.50
_diffrn_reflns_theta_max 22.50
_diffrn_reflns_theta_min 2.14
_exptl_absorpt_coefficient_mu 6.260
_exptl_absorpt_correction_T_max 1.000
_exptl_absorpt_correction_T_min 0.521
_exptl_absorpt_process_details Empirical
_exptl_crystal_colour colourless
_exptl_crystal_density_diffrn 1.629
_exptl_crystal_density_method 'not measured'
_exptl_crystal_description block
_exptl_crystal_F_000 656
_exptl_crystal_size_max 0.32
_exptl_crystal_size_mid 0.20
_exptl_crystal_size_min 0.18
_refine_diff_density_max 0.995
_refine_diff_density_min -1.086
_refine_diff_density_rms 0.191
_refine_ls_extinction_method none
_refine_ls_goodness_of_fit_ref 1.051
_refine_ls_hydrogen_treatment mixed
_refine_ls_matrix_type full
_refine_ls_number_parameters 306
_refine_ls_number_reflns 3455
_refine_ls_number_restraints 0
_refine_ls_restrained_S_all 1.051
_refine_ls_R_factor_all 0.0948
_refine_ls_R_factor_gt 0.0556
_refine_ls_shift/su_max 0.426
_refine_ls_shift/su_mean 0.013
_refine_ls_structure_factor_coef Fsqd
_refine_ls_weighting_details 'calc w=1/[\s^2^(Fo^2^)+(0.1131P)^2^+0.0000P] where P=(Fo^2^+2Fc^2^)/3'
_refine_ls_weighting_scheme calc
_refine_ls_wR_factor_gt 0.1365
_refine_ls_wR_factor_ref 0.1815
_reflns_number_gt 2483
_reflns_number_total 3455
_reflns_threshold_expression >2sigma(I)
_cod_data_source_file b005095o.txt
_cod_data_source_block imimatat
_cod_depositor_comments
;
The following automatic conversions were performed:

'_symmetry_cell_setting' value 'Triclinic' changed to 'triclinic'
according to
/usr/data/users/saulius/automatic-downloads/retrospective/RSC/lib/dictionaries/cif_core.dic
dictionary named 'cif_core.dic' version 2.4.2 from 2011-04-26.

Automatic conversion script
Id: cif_fix_values 2281 2013-09-26 08:29:07Z andrius 
;
_cod_original_sg_symbol_H-M P-1
_cod_database_code 7115163

loop_
_symmetry_equiv_pos_as_xyz
'x, y, z'
'-x, -y, -z'

loop_
_atom_site_label
_atom_site_type_symbol
_atom_site_fract_x
_atom_site_fract_y
_atom_site_fract_z
_atom_site_U_iso_or_equiv
_atom_site_adp_type
_atom_site_occupancy
_atom_site_symmetry_multiplicity
_atom_site_calc_flag
_atom_site_refinement_flags
Pb1 Pb 0.32042(9) 0.23243(7) 0.25351(4) 0.0666(3) Uani 1 1 d .
C1A C 0.697(3) 0.597(2) 0.5003(12) 0.094(6) Uani 1 1 d .
H1A1 H 0.6064 0.5481 0.5166 0.141 Uiso 1 1 calc R
H1A2 H 0.7635 0.6558 0.5474 0.141 Uiso 1 1 calc R
H1A3 H 0.7696 0.5386 0.4761 0.141 Uiso 1 1 calc R
N1A N 0.6230(17) 0.6760(13) 0.4387(10) 0.071(4) Uani 1 1 d .
C2A C 0.611(3) 0.810(2) 0.4622(13) 0.094(6) Uani 1 1 d .
H2A H 0.6425 0.8632 0.5139 0.112 Uiso 1 1 calc R
C3A C 0.538(3) 0.8450(18) 0.3892(15) 0.103(7) Uani 1 1 d .
H3A H 0.5186 0.9291 0.3821 0.123 Uiso 1 1 calc R
N2A N 0.5009(19) 0.7308(14) 0.3283(9) 0.073(4) Uani 1 1 d .
C4A C 0.554(2) 0.6330(17) 0.3569(10) 0.067(4) Uani 1 1 d .
H4A H 0.5476 0.5479 0.3277 0.080 Uiso 1 1 calc R
C5A C 0.417(3) 0.723(2) 0.2428(11) 0.092(6) Uani 1 1 d .
H5A1 H 0.3859 0.6321 0.2162 0.110 Uiso 1 1 calc R
H5A2 H 0.3136 0.7659 0.2417 0.110 Uiso 1 1 calc R
C6A C 0.531(4) 0.785(3) 0.2002(13) 0.130(9) Uani 1 1 d .
H6A1 H 0.4792 0.7738 0.1437 0.195 Uiso 1 1 calc R
H6A2 H 0.6360 0.7464 0.2047 0.195 Uiso 1 1 calc R
H6A3 H 0.5531 0.8768 0.2237 0.195 Uiso 1 1 calc R
C7A C 0.796(3) 0.234(3) 0.4235(17) 0.126(10) Uani 1 1 d .
H7A1 H 0.7753 0.2552 0.4785 0.189 Uiso 1 1 calc R
H7A2 H 0.8726 0.3026 0.4135 0.189 Uiso 1 1 calc R
H7A3 H 0.8461 0.1531 0.4161 0.189 Uiso 1 1 calc R
C8A C 0.634(3) 0.2199(19) 0.3663(11) 0.079(5) Uani 1 1 d .
O81A O 0.6021(19) 0.1207(16) 0.3070(12) 0.120(6) Uani 1 1 d .
O82A O 0.5420(16) 0.3112(12) 0.3655(7) 0.079(3) Uani 1 1 d .
C7B C 0.033(3) -0.075(2) 0.3644(16) 0.122(9) Uani 1 1 d .
H7B1 H 0.0876 -0.1539 0.3659 0.183 Uiso 1 1 calc R
H7B2 H -0.0839 -0.0980 0.3378 0.183 Uiso 1 1 calc R
H7B3 H 0.0376 -0.0290 0.4192 0.183 Uiso 1 1 calc R
C8B C 0.124(2) 0.0092(18) 0.3183(10) 0.071(5) Uani 1 1 d .
O81B O 0.201(2) 0.1120(15) 0.3544(8) 0.106(5) Uani 1 1 d .
O82B O 0.119(2) -0.0356(15) 0.2471(10) 0.112(5) Uani 1 1 d .
C1B C 0.233(4) -0.088(3) -0.1430(18) 0.146(11) Uani 1 1 d .
H1B1 H 0.3544 -0.0666 -0.1355 0.219 Uiso 1 1 calc R
H1B2 H 0.1764 -0.0188 -0.1622 0.219 Uiso 1 1 calc R
H1B3 H 0.1991 -0.1681 -0.1824 0.219 Uiso 1 1 calc R
N1B N 0.187(2) -0.1040(17) -0.0681(10) 0.085(5) Uani 1 1 d .
C2B C 0.246(3) -0.024(2) 0.0075(15) 0.089(6) Uani 1 1 d .
H2B H 0.3242 0.0504 0.0185 0.107 Uiso 1 1 calc R
C3B C 0.166(3) -0.076(2) 0.0635(16) 0.100(8) Uani 1 1 d .
H3B H 0.1836 -0.0434 0.1194 0.120 Uiso 1 1 calc R
N2B N 0.058(2) -0.1840(16) 0.0216(11) 0.086(5) Uani 1 1 d .
C4B C 0.079(3) -0.194(2) -0.0586(13) 0.094(7) Uani 1 1 d .
H4B H 0.0204 -0.2598 -0.1011 0.112 Uiso 1 1 calc R
C5B C -0.071(4) -0.265(3) 0.058(2) 0.141(10) Uani 1 1 d .
H5B1 H -0.1333 -0.2053 0.0900 0.170 Uiso 1 1 calc R
H5B2 H -0.1525 -0.3195 0.0141 0.170 Uiso 1 1 calc R
C6B C 0.003(6) -0.339(5) 0.105(3) 0.26(3) Uani 1 1 d .
H6B1 H -0.0816 -0.3824 0.1292 0.388 Uiso 1 1 calc R
H6B2 H 0.0877 -0.2864 0.1478 0.388 Uiso 1 1 calc R
H6B3 H 0.0564 -0.4038 0.0731 0.388 Uiso 1 1 calc R
C7C C -0.011(3) 0.546(3) 0.313(2) 0.170(15) Uani 1 1 d .
H7C1 H -0.1168 0.5041 0.3214 0.256 Uiso 1 1 calc R
H7C2 H -0.0350 0.6057 0.2765 0.256 Uiso 1 1 calc R
H7C3 H 0.0519 0.5940 0.3646 0.256 Uiso 1 1 calc R
C8C C 0.094(3) 0.4434(18) 0.2765(11) 0.073(5) Uani 1 1 d .
O81C O 0.2227(17) 0.4188(12) 0.3201(7) 0.082(4) Uani 1 1 d .
O82C O 0.038(2) 0.3864(18) 0.2107(10) 0.136(7) Uani 1 1 d .
C7D C 0.614(3) 0.419(2) 0.0844(14) 0.110(8) Uani 1 1 d .
H7D1 H 0.7229 0.4418 0.1203 0.166 Uiso 1 1 calc R
H7D2 H 0.5708 0.4975 0.0715 0.166 Uiso 1 1 calc R
H7D3 H 0.6279 0.3627 0.0350 0.166 Uiso 1 1 calc R
C8D C 0.492(3) 0.351(2) 0.1252(14) 0.079(5) Uani 1 1 d .
O81D O 0.4945(19) 0.4004(14) 0.1999(8) 0.097(4) Uani 1 1 d .
O82D O 0.417(3) 0.2442(19) 0.0896(11) 0.147(7) Uani 1 1 d .

loop_
_atom_site_aniso_label
_atom_site_aniso_U_11
_atom_site_aniso_U_22
_atom_site_aniso_U_33
_atom_site_aniso_U_23
_atom_site_aniso_U_13
_atom_site_aniso_U_12
Pb1 0.0864(5) 0.0552(4) 0.0534(4) 0.0027(3) 0.0072(3) 0.0083(3)
C1A 0.134(18) 0.084(14) 0.067(13) 0.017(11) 0.017(12) 0.030(13)
N1A 0.071(9) 0.054(9) 0.087(12) 0.009(8) 0.014(8) 0.014(7)
C2A 0.133(18) 0.074(14) 0.069(13) 0.008(11) 0.008(12) 0.012(12)
C3A 0.15(2) 0.042(11) 0.113(19) 0.010(12) 0.014(15) 0.000(11)
N2A 0.094(11) 0.054(9) 0.066(10) 0.006(8) 0.007(8) 0.005(8)
C4A 0.091(13) 0.055(11) 0.051(10) -0.002(9) 0.010(9) 0.019(9)
C5A 0.113(16) 0.089(15) 0.062(13) 0.003(11) -0.011(11) 0.024(12)
C6A 0.20(3) 0.14(2) 0.054(13) 0.035(14) 0.023(16) 0.02(2)
C7A 0.104(17) 0.12(2) 0.14(2) 0.006(17) -0.014(16) 0.055(15)
C8A 0.135(18) 0.052(11) 0.049(11) 0.007(9) 0.021(11) 0.014(12)
O81A 0.099(11) 0.098(12) 0.165(17) 0.012(12) 0.030(10) 0.040(9)
O82A 0.107(9) 0.061(8) 0.065(8) 0.000(6) 0.008(7) 0.028(7)
C7B 0.17(2) 0.077(15) 0.13(2) 0.003(14) 0.065(19) -0.008(15)
C8B 0.104(14) 0.069(12) 0.035(10) -0.019(9) 0.022(9) 0.022(11)
O81B 0.149(13) 0.097(11) 0.055(8) -0.021(8) 0.034(8) -0.032(9)
O82B 0.141(13) 0.099(11) 0.087(11) -0.002(9) 0.026(9) -0.003(9)
C1B 0.17(3) 0.15(3) 0.15(3) 0.09(2) 0.05(2) 0.06(2)
N1B 0.123(14) 0.067(11) 0.073(12) 0.031(10) 0.019(10) 0.025(10)
C2B 0.080(14) 0.069(13) 0.101(17) -0.003(13) -0.001(12) -0.014(10)
C3B 0.101(16) 0.063(13) 0.110(18) -0.015(13) -0.036(15) 0.028(12)
N2B 0.095(12) 0.081(11) 0.080(12) 0.011(10) 0.012(9) 0.024(9)
C4B 0.128(19) 0.091(17) 0.064(14) 0.018(12) 0.001(12) 0.053(15)
C5B 0.17(3) 0.13(2) 0.14(3) 0.05(2) 0.05(2) 0.02(2)
C6B 0.32(6) 0.23(5) 0.23(5) 0.14(4) 0.02(5) -0.04(5)
C7C 0.12(2) 0.10(2) 0.29(5) 0.05(2) 0.01(2) 0.060(17)
C8C 0.103(14) 0.069(12) 0.043(10) -0.008(9) 0.015(10) 0.031(11)
O81C 0.104(10) 0.087(9) 0.053(7) 0.006(6) 0.004(7) 0.028(7)
O82C 0.129(12) 0.150(15) 0.092(12) -0.055(11) -0.029(10) 0.074(11)
C7D 0.14(2) 0.111(18) 0.089(16) 0.026(14) 0.054(15) 0.006(15)
C8D 0.086(13) 0.074(13) 0.085(16) 0.024(12) 0.025(11) 0.018(11)
O81D 0.133(12) 0.089(10) 0.060(9) -0.011(7) 0.031(8) -0.009(8)
O82D 0.185(18) 0.116(14) 0.108(14) -0.025(11) 0.011(12) -0.037(13)

loop_
_atom_type_symbol
_atom_type_description
_atom_type_scat_dispersion_real
_atom_type_scat_dispersion_imag
_atom_type_scat_source
C C 0.0033 0.0016 'International Tables Vol C Tables 4.2.6.8 and 6.1.1.4'
H H 0.0000 0.0000 'International Tables Vol C Tables 4.2.6.8 and 6.1.1.4'
N N 0.0061 0.0033 'International Tables Vol C Tables 4.2.6.8 and 6.1.1.4'
O O 0.0106 0.0060 'International Tables Vol C Tables 4.2.6.8 and 6.1.1.4'
Pb Pb -3.3944 10.1111 'International Tables Vol C Tables 4.2.6.8 and 6.1.1.4'

loop_
_geom_angle_atom_site_label_1
_geom_angle_atom_site_label_2
_geom_angle_atom_site_label_3
_geom_angle
O81C Pb1 O82A 77.1(4)
O81C Pb1 O81D 82.2(5)
O82A Pb1 O81D 78.2(5)
O81C Pb1 O81B 86.8(5)
O82A Pb1 O81B 83.0(5)
O81D Pb1 O81B 159.9(4)
O81C Pb1 O81A 127.1(5)
O82A Pb1 O81A 50.5(5)
O81D Pb1 O81A 92.3(5)
O81B Pb1 O81A 81.0(6)
C4A N1A C2A 110.4(15)
C4A N1A C1A 128.6(15)
C2A N1A C1A 120.9(16)
C3A C2A N1A 103.1(17)
C2A C3A N2A 108.1(17)
C4A N2A C3A 110.2(16)
C4A N2A C5A 124.0(15)
C3A N2A C5A 125.8(17)
N2A C4A N1A 108.0(14)
C6A C5A N2A 109.8(18)
O82A C8A O81A 119.1(19)
O82A C8A C7A 121.6(18)
O81A C8A C7A 118.1(19)
C8A O81A Pb1 85.8(12)
C8A O82A Pb1 104.1(11)
O81B C8B O82B 125(2)
O81B C8B C7B 119.0(17)
O82B C8B C7B 115.7(19)
C8B O81B Pb1 109.3(11)
C4B N1B C2B 107.8(19)
C4B N1B C1B 125(2)
C2B N1B C1B 127(2)
C3B C2B N1B 107.2(18)
N2B C3B C2B 108(2)
C3B N2B C4B 105(2)
C3B N2B C5B 126(2)
C4B N2B C5B 129(2)
N1B C4B N2B 112(2)
C6B C5B N2B 113(3)
O82C C8C O81C 124.9(16)
O82C C8C C7C 116(2)
O81C C8C C7C 118.7(19)
C8C O81C Pb1 109.3(10)
O82D C8D O81D 125(2)
O82D C8D C7D 119(2)
O81D C8D C7D 116(2)
C8D O81D Pb1 105.5(12)

loop_
_geom_bond_atom_site_label_1
_geom_bond_atom_site_label_2
_geom_bond_distance
Pb1 O81C 2.327(12)
Pb1 O82A 2.348(12)
Pb1 O81D 2.529(14)
Pb1 O81B 2.546(14)
Pb1 O81A 2.717(14)
C1A N1A 1.51(2)
N1A C4A 1.38(2)
N1A C2A 1.40(2)
C2A C3A 1.40(3)
C3A N2A 1.41(2)
N2A C4A 1.28(2)
N2A C5A 1.48(2)
C5A C6A 1.43(3)
C7A C8A 1.46(3)
C8A O82A 1.25(2)
C8A O81A 1.28(2)
C7B C8B 1.49(3)
C8B O81B 1.20(2)
C8B O82B 1.20(2)
C1B N1B 1.41(3)
N1B C4B 1.27(3)
N1B C2B 1.38(3)
C2B C3B 1.38(3)
C3B N2B 1.37(2)
N2B C4B 1.38(3)
N2B C5B 1.55(3)
C5B C6B 1.31(4)
C7C C8C 1.52(3)
C8C O82C 1.16(2)
C8C O81C 1.24(2)
C7D C8D 1.49(3)
C8D O82D 1.22(2)
C8D O81D 1.27(2)
